data_2214938
loop_
_publ_author_name
'Kun Li'
'Hong Zhang'
'Xiao-Na Wang'
'Jin-Yong Peng'
'Yun-Peng Diao'

_publ_section_title
;
 Azido{2,4-dibromo-6-[2-(diethylamino)ethyliminomethyl]phenolato}copper(II)
;
_journal_coeditor_code AT2360
_journal_issue 9
_journal_name_full 'Acta Crystallographica Section E'
_journal_page_first m2271
_journal_page_last m2271
_journal_paper_doi 10.1107/S1600536807037798
_journal_volume 63
_journal_year 2007
_chemical_formula_iupac '[Cu (C13 H17 Br2 N2 O) (N3)]'
_chemical_formula_moiety 'C13 H17 Br2 Cu N5 O'
_chemical_formula_sum 'C13 H17 Br2 Cu N5 O'
_chemical_formula_weight 482.68
_chemical_name_systematic
;
Azido{2,4-dibromo-6-[2-(diethylamino)ethyliminomethyl]phenolato}copper(II)
;
_space_group_IT_number 14
_symmetry_cell_setting monoclinic
_symmetry_space_group_name_Hall '-P 2ybc'
_symmetry_space_group_name_H-M 'P 1 21/c 1'
_atom_sites_solution_hydrogens geom
_atom_sites_solution_primary direct
_atom_sites_solution_secondary difmap
_audit_creation_method SHELXL97
_cell_angle_alpha 90.00
_cell_angle_beta 100.74(3)
_cell_angle_gamma 90.00
_cell_formula_units_Z 4
_cell_length_a 10.996(2)
_cell_length_b 11.635(2)
_cell_length_c 13.330(3)
_cell_measurement_reflns_used 3167
_cell_measurement_temperature 298(2)
_cell_measurement_theta_max 24.3
_cell_measurement_theta_min 2.3
_cell_volume 1675.5(6)
_computing_cell_refinement 'SAINT (Bruker, 2000)'
_computing_data_collection 'SMART (Bruker, 2000)'
_computing_data_reduction SAINT
_computing_molecular_graphics SHELXTL
_computing_publication_material SHELXTL
_computing_structure_refinement SHELXTL
_computing_structure_solution 'SHELXTL (Bruker, 2000)'
_diffrn_ambient_temperature 298(2)
_diffrn_measured_fraction_theta_full 0.983
_diffrn_measured_fraction_theta_max 0.983
_diffrn_measurement_device_type 'Bruker SMART CCD area-detector'
_diffrn_measurement_method \w
_diffrn_radiation_monochromator graphite
_diffrn_radiation_source 'fine-focus sealed tube'
_diffrn_radiation_type MoK\a
_diffrn_radiation_wavelength 0.71073
_diffrn_reflns_av_R_equivalents 0.0628
_diffrn_reflns_av_sigmaI/netI 0.0699
_diffrn_reflns_limit_h_max 14
_diffrn_reflns_limit_h_min -14
_diffrn_reflns_limit_k_max 14
_diffrn_reflns_limit_k_min -14
_diffrn_reflns_limit_l_max 17
_diffrn_reflns_limit_l_min -17
_diffrn_reflns_number 13870
_diffrn_reflns_theta_full 27.49
_diffrn_reflns_theta_max 27.49
_diffrn_reflns_theta_min 1.89
_diffrn_standards_number 0
_exptl_absorpt_coefficient_mu 6.081
_exptl_absorpt_correction_T_max 0.3232
_exptl_absorpt_correction_T_min 0.2906
_exptl_absorpt_correction_type multi-scan
_exptl_absorpt_process_details '(SADABS; Bruker, 2000)'
_exptl_crystal_colour blue
_exptl_crystal_density_diffrn 1.913
_exptl_crystal_density_method 'not measured'
_exptl_crystal_description block
_exptl_crystal_F_000 948
_exptl_crystal_size_max 0.27
_exptl_crystal_size_mid 0.25
_exptl_crystal_size_min 0.24
_refine_diff_density_max 0.880
_refine_diff_density_min -0.579
_refine_ls_extinction_method none
_refine_ls_goodness_of_fit_ref 0.990
_refine_ls_hydrogen_treatment constr
_refine_ls_matrix_type full
_refine_ls_number_parameters 201
_refine_ls_number_reflns 3780
_refine_ls_number_restraints 0
_refine_ls_restrained_S_all 0.990
_refine_ls_R_factor_all 0.0768
_refine_ls_R_factor_gt 0.0415
_refine_ls_shift/su_max 0.000
_refine_ls_shift/su_mean 0.000
_refine_ls_structure_factor_coef Fsqd
_refine_ls_weighting_details 'calc w = 1/[\s^2^(Fo^2^)+(0.0453P)^2^] where P=(Fo^2^+2Fc^2^)/3'
_refine_ls_weighting_scheme calc
_refine_ls_wR_factor_gt 0.0886
_refine_ls_wR_factor_ref 0.1011
_reflns_number_gt 2586
_reflns_number_total 3780
_reflns_threshold_expression I>2\s(I)
_cod_data_source_file at2360.cif
_cod_data_source_block I
_cod_original_sg_symbol_H-M 'P 21/c'
_cod_database_code 2214938
_cod_database_fobs_code 2214938

loop_
_symmetry_equiv_pos_as_xyz
'x, y, z'
'-x, y+1/2, -z+1/2'
'-x, -y, -z'
'x, -y-1/2, z-1/2'

loop_
_atom_site_type_symbol
_atom_site_label
_atom_site_fract_x
_atom_site_fract_y
_atom_site_fract_z
_atom_site_U_iso_or_equiv
_atom_site_adp_type
_atom_site_calc_flag
_atom_site_refinement_flags
_atom_site_occupancy
Cu Cu1 -0.04346(5) 0.67672(4) 0.11117(4) 0.03252(16) Uani d . 1
Br Br1 0.28932(4) 0.76477(4) 0.39187(3) 0.04188(15) Uani d . 1
Br Br2 0.49306(5) 1.06280(4) 0.13495(4) 0.04974(17) Uani d . 1
O O1 0.0942(3) 0.7338(2) 0.2045(2) 0.0356(7) Uani d . 1
N N1 -0.0162(3) 0.7771(3) 0.0018(3) 0.0336(8) Uani d . 1
N N2 -0.2078(3) 0.6380(3) 0.0141(3) 0.0340(8) Uani d . 1
N N3 -0.0613(4) 0.5441(3) 0.1955(3) 0.0509(11) Uani d . 1
N N4 0.0232(4) 0.5031(3) 0.2546(3) 0.0394(9) Uani d . 1
N N5 0.0983(4) 0.4595(4) 0.3123(3) 0.0570(12) Uani d . 1
C C1 0.1712(4) 0.8663(3) 0.0915(3) 0.0309(9) Uani d . 1
C C2 0.1760(4) 0.8075(3) 0.1863(3) 0.0299(9) Uani d . 1
C C3 0.2798(4) 0.8336(3) 0.2621(3) 0.0297(9) Uani d . 1
C C4 0.3719(4) 0.9071(3) 0.2469(3) 0.0357(10) Uani d . 1
H H4 0.4391 0.9211 0.2991 0.043 Uiso calc R 1
C C5 0.3644(4) 0.9606(4) 0.1531(3) 0.0370(10) Uani d . 1
C C6 0.2656(4) 0.9426(4) 0.0766(3) 0.0357(10) Uani d . 1
H H6 0.2605 0.9805 0.0146 0.043 Uiso calc R 1
C C7 0.0728(4) 0.8491(3) 0.0063(3) 0.0326(10) Uani d . 1
H H7 0.0735 0.8943 -0.0512 0.039 Uiso calc R 1
C C8 -0.1089(4) 0.7677(4) -0.0921(3) 0.0439(12) Uani d . 1
H H8A -0.0850 0.7092 -0.1366 0.053 Uiso calc R 1
H H8B -0.1177 0.8403 -0.1284 0.053 Uiso calc R 1
C C9 -0.2284(4) 0.7352(4) -0.0596(4) 0.0431(12) Uani d . 1
H H9A -0.2606 0.8009 -0.0280 0.052 Uiso calc R 1
H H9B -0.2891 0.7132 -0.1190 0.052 Uiso calc R 1
C C10 -0.1847(4) 0.5282(4) -0.0367(4) 0.0438(12) Uani d . 1
H H10A -0.1657 0.4695 0.0156 0.053 Uiso calc R 1
H H10B -0.1117 0.5381 -0.0669 0.053 Uiso calc R 1
C C11 -0.2884(5) 0.4838(5) -0.1187(4) 0.0622(15) Uani d . 1
H H11A -0.3620 0.4743 -0.0906 0.093 Uiso calc R 1
H H11B -0.2649 0.4111 -0.1433 0.093 Uiso calc R 1
H H11C -0.3039 0.5378 -0.1740 0.093 Uiso calc R 1
C C12 -0.3136(4) 0.6258(4) 0.0673(4) 0.0450(12) Uani d . 1
H H12A -0.3044 0.5545 0.1056 0.054 Uiso calc R 1
H H12B -0.3891 0.6204 0.0166 0.054 Uiso calc R 1
C C13 -0.3267(6) 0.7227(5) 0.1388(4) 0.0690(17) Uani d . 1
H H13A -0.2495 0.7342 0.1849 0.103 Uiso calc R 1
H H13B -0.3900 0.7041 0.1770 0.103 Uiso calc R 1
H H13C -0.3490 0.7917 0.1003 0.103 Uiso calc R 1

loop_
_atom_site_aniso_label
_atom_site_aniso_U_11
_atom_site_aniso_U_22
_atom_site_aniso_U_33
_atom_site_aniso_U_12
_atom_site_aniso_U_13
_atom_site_aniso_U_23
Cu1 0.0324(3) 0.0350(3) 0.0295(3) -0.0053(2) 0.0041(2) 0.0043(2)
Br1 0.0420(3) 0.0507(3) 0.0322(3) 0.0050(2) 0.0049(2) 0.0075(2)
Br2 0.0383(3) 0.0558(3) 0.0550(3) -0.0155(2) 0.0085(2) 0.0046(2)
O1 0.0371(18) 0.0375(16) 0.0315(16) -0.0089(14) 0.0046(14) 0.0042(13)
N1 0.034(2) 0.038(2) 0.0279(19) -0.0047(17) 0.0050(16) 0.0013(15)
N2 0.031(2) 0.0337(19) 0.036(2) -0.0026(16) 0.0028(16) 0.0017(16)
N3 0.055(3) 0.046(2) 0.048(2) -0.014(2) 0.001(2) 0.017(2)
N4 0.054(3) 0.034(2) 0.030(2) -0.007(2) 0.009(2) 0.0006(17)
N5 0.064(3) 0.056(3) 0.047(3) 0.008(2) 0.002(2) 0.014(2)
C1 0.031(2) 0.033(2) 0.029(2) -0.0037(19) 0.0085(19) -0.0008(18)
C2 0.034(2) 0.026(2) 0.032(2) 0.0034(19) 0.009(2) -0.0001(17)
C3 0.030(2) 0.032(2) 0.027(2) 0.0051(18) 0.0057(19) -0.0020(17)
C4 0.028(3) 0.041(2) 0.038(3) -0.001(2) 0.004(2) -0.007(2)
C5 0.032(3) 0.035(2) 0.048(3) -0.0048(19) 0.015(2) 0.001(2)
C6 0.040(3) 0.035(2) 0.033(2) -0.003(2) 0.008(2) 0.0016(19)
C7 0.039(3) 0.033(2) 0.026(2) -0.003(2) 0.0077(19) 0.0026(17)
C8 0.042(3) 0.054(3) 0.032(3) -0.009(2) -0.003(2) 0.008(2)
C9 0.034(3) 0.044(3) 0.048(3) -0.002(2) -0.001(2) 0.008(2)
C10 0.035(3) 0.044(3) 0.050(3) 0.005(2) 0.001(2) 0.000(2)
C11 0.056(4) 0.062(3) 0.062(4) 0.005(3) -0.005(3) -0.022(3)
C12 0.032(3) 0.055(3) 0.049(3) -0.004(2) 0.010(2) -0.002(2)
C13 0.067(4) 0.091(4) 0.055(4) 0.005(3) 0.025(3) -0.008(3)

loop_
_atom_type_symbol
_atom_type_description
_atom_type_scat_dispersion_real
_atom_type_scat_dispersion_imag
_atom_type_scat_source
C C 0.0033 0.0016 'International Tables Vol C Tables 4.2.6.8 and 6.1.1.4'
H H 0.0000 0.0000 'International Tables Vol C Tables 4.2.6.8 and 6.1.1.4'
N N 0.0061 0.0033 'International Tables Vol C Tables 4.2.6.8 and 6.1.1.4'
O O 0.0106 0.0060 'International Tables Vol C Tables 4.2.6.8 and 6.1.1.4'
Cu Cu 0.3201 1.2651 'International Tables Vol C Tables 4.2.6.8 and 6.1.1.4'
Br Br -0.2901 2.4595 'International Tables Vol C Tables 4.2.6.8 and 6.1.1.4'

loop_
_geom_angle_atom_site_label_1
_geom_angle_atom_site_label_2
_geom_angle_atom_site_label_3
_geom_angle
_geom_angle_publ_flag
O1 Cu1 N1 93.78(14) y
O1 Cu1 N3 93.04(15) y
N1 Cu1 N3 164.42(16) y
O1 Cu1 N2 170.90(14) y
N1 Cu1 N2 84.26(15) y
N3 Cu1 N2 91.08(16) y
C2 O1 Cu1 127.3(3) ?
C7 N1 C8 119.5(4) ?
C7 N1 Cu1 125.8(3) ?
C8 N1 Cu1 114.7(3) ?
C12 N2 C9 110.7(3) ?
C12 N2 C10 110.6(3) ?
C9 N2 C10 111.7(3) ?
C12 N2 Cu1 113.3(3) ?
C9 N2 Cu1 104.8(3) ?
C10 N2 Cu1 105.6(3) ?
N4 N3 Cu1 123.2(3) ?
N5 N4 N3 175.8(5) ?
C6 C1 C2 121.3(4) ?
C6 C1 C7 116.4(4) ?
C2 C1 C7 122.3(4) ?
O1 C2 C3 120.3(4) ?
O1 C2 C1 124.7(4) ?
C3 C2 C1 115.0(4) ?
C4 C3 C2 123.4(4) ?
C4 C3 Br1 118.9(3) ?
C2 C3 Br1 117.6(3) ?
C3 C4 C5 119.5(4) ?
C3 C4 H4 120.2 ?
C5 C4 H4 120.2 ?
C6 C5 C4 120.9(4) ?
C6 C5 Br2 120.7(3) ?
C4 C5 Br2 118.4(3) ?
C5 C6 C1 119.9(4) ?
C5 C6 H6 120.1 ?
C1 C6 H6 120.1 ?
N1 C7 C1 125.9(4) ?
N1 C7 H7 117.1 ?
C1 C7 H7 117.1 ?
N1 C8 C9 106.2(4) ?
N1 C8 H8A 110.5 ?
C9 C8 H8A 110.5 ?
N1 C8 H8B 110.5 ?
C9 C8 H8B 110.5 ?
H8A C8 H8B 108.7 ?
N2 C9 C8 110.3(4) ?
N2 C9 H9A 109.6 ?
C8 C9 H9A 109.6 ?
N2 C9 H9B 109.6 ?
C8 C9 H9B 109.6 ?
H9A C9 H9B 108.1 ?
N2 C10 C11 116.8(4) ?
N2 C10 H10A 108.1 ?
C11 C10 H10A 108.1 ?
N2 C10 H10B 108.1 ?
C11 C10 H10B 108.1 ?
H10A C10 H10B 107.3 ?
C10 C11 H11A 109.5 ?
C10 C11 H11B 109.5 ?
H11A C11 H11B 109.5 ?
C10 C11 H11C 109.5 ?
H11A C11 H11C 109.5 ?
H11B C11 H11C 109.5 ?
N2 C12 C13 114.2(4) ?
N2 C12 H12A 108.7 ?
C13 C12 H12A 108.7 ?
N2 C12 H12B 108.7 ?
C13 C12 H12B 108.7 ?
H12A C12 H12B 107.6 ?
C12 C13 H13A 109.5 ?
C12 C13 H13B 109.5 ?
H13A C13 H13B 109.5 ?
C12 C13 H13C 109.5 ?
H13A C13 H13C 109.5 ?
H13B C13 H13C 109.5 ?

loop_
_geom_bond_atom_site_label_1
_geom_bond_atom_site_label_2
_geom_bond_distance
_geom_bond_publ_flag
Cu1 O1 1.892(3) y
Cu1 N1 1.934(3) y
Cu1 N3 1.940(4) y
Cu1 N2 2.066(4) y
Br1 C3 1.891(4) y
Br2 C5 1.898(4) y
O1 C2 1.298(5) ?
N1 C7 1.281(5) ?
N1 C8 1.464(5) ?
N2 C12 1.478(5) ?
N2 C9 1.487(6) ?
N2 C10 1.490(6) ?
N3 N4 1.199(5) ?
N4 N5 1.138(5) ?
C1 C6 1.408(6) ?
C1 C2 1.429(5) ?
C1 C7 1.430(6) ?
C2 C3 1.410(6) ?
C3 C4 1.370(6) ?
C4 C5 1.384(6) ?
C4 H4 0.9300 ?
C5 C6 1.360(6) ?
C6 H6 0.9300 ?
C7 H7 0.9300 ?
C8 C9 1.507(6) ?
C8 H8A 0.9700 ?
C8 H8B 0.9700 ?
C9 H9A 0.9700 ?
C9 H9B 0.9700 ?
C10 C11 1.515(6) ?
C10 H10A 0.9700 ?
C10 H10B 0.9700 ?
C11 H11A 0.9600 ?
C11 H11B 0.9600 ?
C11 H11C 0.9600 ?
C12 C13 1.500(7) ?
C12 H12A 0.9700 ?
C12 H12B 0.9700 ?
C13 H13A 0.9600 ?
C13 H13B 0.9600 ?
C13 H13C 0.9600 ?
